data_7243954
loop_
_publ_author_name
'Shapiro, Nicole M.'
'Bosch, Eric'
'Unruh, Daniel K.'
'Krueger, Herman R.'
'Groeneman, Ryan H.'

_publ_section_title
;
 Iodoperchlorobenzene acts as a dual halogen-bond donor to template a [2 +
 2] cycloaddition reaction within an organic co-crystal
;
_journal_issue 47
_journal_name_full CrystEngComm
_journal_page_first 8265
_journal_page_last 8268
_journal_paper_doi 10.1039/D1CE01194D
_journal_volume 23
_journal_year 2021
_chemical_formula_moiety 'C6 Cl5 I, C10 H8 N4'
_chemical_formula_sum 'C16 H8 Cl5 I N4'
_chemical_formula_weight 560.41
_space_group_crystal_system triclinic
_space_group_IT_number 2
_space_group_name_Hall '-P 1'
_space_group_name_H-M_alt 'P -1'
_atom_sites_solution_hydrogens geom
_atom_sites_solution_primary dual
_audit_creation_date 2021-06-23
_audit_creation_method
;
Olex2 1.3-ac4
(compiled 2020.03.28 svn.rd84adfe8 for Rigaku Oxford Diffraction, GUI svn.r6032)
;
_audit_update_record
;
2021-08-31 deposited with the CCDC.	2021-11-22 downloaded from the CCDC.
;
_cell_angle_alpha 111.5100(10)
_cell_angle_beta 93.2050(10)
_cell_angle_gamma 91.8070(10)
_cell_formula_units_Z 1
_cell_length_a 3.91440(10)
_cell_length_b 10.69090(10)
_cell_length_c 12.4925(2)
_cell_measurement_reflns_used 9834
_cell_measurement_temperature 290.00(10)
_cell_measurement_theta_max 76.8540
_cell_measurement_theta_min 3.7840
_cell_volume 484.858(16)
_computing_cell_refinement 'CrysAlisPro 1.171.41.104a (Rigaku OD, 2021)'
_computing_data_collection 'CrysAlisPro 1.171.41.104a (Rigaku OD, 2021)'
_computing_data_reduction 'CrysAlisPro 1.171.41.104a (Rigaku OD, 2021)'
_computing_molecular_graphics 'Olex2 1.3-ac4 (Dolomanov et al., 2009)'
_computing_publication_material 'Olex2 1.3-ac4 (Dolomanov et al., 2009)'
_computing_structure_refinement 'XL  (Sheldrick, 2008)'
_computing_structure_solution 'SHELXT 2018/2 (Sheldrick, 2018)'
_diffrn_ambient_environment air
_diffrn_ambient_temperature 290.00(10)
_diffrn_detector 'Hybrid Pixel Array Detector'
_diffrn_detector_area_resol_mean 10.0000
_diffrn_detector_type HyPix
_diffrn_measured_fraction_theta_full 0.989
_diffrn_measured_fraction_theta_max 0.935
_diffrn_measurement_details
;
List of Runs (angles in degrees, time in seconds):

  # Type    Start    End  Width  t~exp~   \w     \q     \k     \f   Frames
#--------------------------------------------------------------------------
  1  \w     26.00 121.00   0.50    0.11    --   48.16  77.00  90.00  190
  2  \w     26.00 121.00   0.50    0.11    --   48.16  77.00  30.00  190
  3  \w     26.00 121.00   0.50    0.11    --   48.16  77.00-180.00  190
  4  \w    -64.00 -19.00   0.50    0.44    --  -91.75  57.00-180.00   90
  5  \w    -24.00  27.00   0.50    0.11    --  -48.16  19.00-180.00  102
  6  \w    -24.00  27.00   0.50    0.11    --  -48.16  19.00-120.00  102
  7  \w    -24.00  27.00   0.50    0.11    --  -48.16  19.00 -60.00  102
  8  \w    -24.00  27.00   0.50    0.11    --  -48.16  19.00 -30.00  102
  9  \w     35.00 106.00   0.50    0.44    --  107.78 -99.00  90.00  142
 10  \w     35.00 107.00   0.50    0.44    --  107.78-105.00 165.00  144
 11  \w     18.00  85.00   0.50    0.11    --   48.16-105.00 165.00  134
 12  \w     35.00 106.00   0.50    0.44    --  107.78 -99.00  30.00  142
 13  \w     35.00 106.00   0.50    0.44    --  107.78 -99.00   0.00  142
 14  \w     35.00  68.00   0.50    0.44    --  107.78 -57.00-180.00   66
 15  \w     35.00 107.00   0.50    0.44    --  107.78 -77.00 -60.00  144
 16  \w     35.00  68.00   0.50    0.44    --  107.78 -57.00   0.00   66
 17  \w     35.00  68.00   0.50    0.44    --  107.78 -57.00  30.00   66
 18  \w     35.00  68.00   0.50    0.44    --  107.78 -57.00  90.00   66
 19  \w     35.00 107.00   0.50    0.44    --  107.78 -77.00 150.00  144
 20  \w    105.00 178.00   0.50    0.44    --  107.78 105.00 -95.00  146
 21  \w     93.00 178.00   0.50    0.44    --  107.78  57.00-120.00  170
 22  \w     95.00 178.00   0.50    0.44    --  107.78  38.00-180.00  166
 23  \w     95.00 178.00   0.50    0.44    --  107.78  38.00-150.00  166
 24  \w    -85.00 -19.00   0.50    0.44    --  -91.75 125.00-150.00  132
 25  \w    -85.00 -19.00   0.50    0.44    --  -91.75 125.00 -90.00  132
 26  \w    -81.00 -19.00   0.50    0.44    --  -91.75 105.00 -95.00  124
 27  \w    -81.00   3.00   0.50    0.11    --  -48.16 105.00 -95.00  168
 28  \w   -121.00 -25.00   0.50    0.11    --  -48.16 -77.00 -60.00  192
 29  \w   -120.00 -33.00   0.50    0.11    --  -48.16 -57.00   0.00  174
 30  \w   -120.00 -33.00   0.50    0.11    --  -48.16 -57.00-120.00  174
 31  \w   -163.00 -69.00   0.50    0.44    --  -91.75 -77.00-180.00  188
 32  \w   -163.00 -69.00   0.50    0.44    --  -91.75 -77.00-150.00  188
 33  \w   -163.00 -69.00   0.50    0.44    --  -91.75 -77.00-120.00  188
 34  \w   -163.00 -69.00   0.50    0.44    --  -91.75 -77.00 -60.00  188
 35  \w   -163.00 -69.00   0.50    0.44    --  -91.75 -77.00 -30.00  188
 36  \w   -163.00 -69.00   0.50    0.44    --  -91.75 -77.00  30.00  188
 37  \w   -163.00 -69.00   0.50    0.44    --  -91.75 -77.00  60.00  188
 38  \w   -163.00 -69.00   0.50    0.44    --  -91.75 -77.00 120.00  188
 39  \w   -163.00 -69.00   0.50    0.44    --  -91.75 -77.00 150.00  188
 40  \w   -163.00 -69.00   0.50    0.44    --  -91.75 -77.00  90.00  188
 41  \w   -166.00 -79.00   0.50    0.44    --  -91.75 -19.00   0.00  174
 42  \w   -166.00 -79.00   0.50    0.44    --  -91.75 -19.00 -60.00  174
 43  \w   -163.00 -69.00   0.50    0.44    --  -91.75 -77.00 -90.00  188
 44  \w   -121.00 -73.00   0.50    0.11    --  -48.16-125.00-150.00   96
 45  \w   -121.00 -73.00   0.50    0.11    --  -48.16-125.00 -90.00   96
 46  \w   -163.00 -73.00   0.50    0.44    --  -91.75-125.00 -30.00  180
 47  \w   -163.00 -83.00   0.50    0.44    --  -91.75-105.00 165.00  160
;
_diffrn_measurement_device 'four-circle diffractometer'
_diffrn_measurement_device_type 'XtaLAB Synergy, Dualflex, HyPix'
_diffrn_measurement_method '\w scans'
_diffrn_orient_matrix_type 'CrysAlisPro convention (1999,Acta A55,543-557)'
_diffrn_orient_matrix_UB_11 0.0671301000
_diffrn_orient_matrix_UB_12 -0.0410580000
_diffrn_orient_matrix_UB_13 0.1050012000
_diffrn_orient_matrix_UB_21 0.1264250000
_diffrn_orient_matrix_UB_22 0.1458462000
_diffrn_orient_matrix_UB_23 0.0739376000
_diffrn_orient_matrix_UB_31 -0.3679352000
_diffrn_orient_matrix_UB_32 0.0332975000
_diffrn_orient_matrix_UB_33 0.0342152000
_diffrn_radiation_monochromator mirror
_diffrn_radiation_probe x-ray
_diffrn_radiation_type 'Cu K\a'
_diffrn_radiation_wavelength 1.54184
_diffrn_reflns_av_R_equivalents 0.0490
_diffrn_reflns_av_unetI/netI 0.0273
_diffrn_reflns_Laue_measured_fraction_full 0.989
_diffrn_reflns_Laue_measured_fraction_max 0.935
_diffrn_reflns_limit_h_max 4
_diffrn_reflns_limit_h_min -4
_diffrn_reflns_limit_k_max 13
_diffrn_reflns_limit_k_min -13
_diffrn_reflns_limit_l_max 15
_diffrn_reflns_limit_l_min -15
_diffrn_reflns_number 10832
_diffrn_reflns_point_group_measured_fraction_full 0.989
_diffrn_reflns_point_group_measured_fraction_max 0.935
_diffrn_reflns_theta_full 67.684
_diffrn_reflns_theta_max 77.039
_diffrn_reflns_theta_min 3.813
_diffrn_source 'micro-focus sealed X-ray tube'
_diffrn_source_type 'PhotonJet (Cu) X-ray Source'
_exptl_absorpt_coefficient_mu 19.394
_exptl_absorpt_correction_T_max 0.930
_exptl_absorpt_correction_T_min 0.189
_exptl_absorpt_correction_type gaussian
_exptl_absorpt_process_details
;
CrysAlisPro 1.171.41.104a (Rigaku Oxford Diffraction, 2021)
Numerical absorption correction based on gaussian integration over
a multifaceted crystal model
Empirical absorption correction using spherical harmonics,
implemented in SCALE3 ABSPACK scaling algorithm.
;
_exptl_crystal_colour 'clear yellow'
_exptl_crystal_colour_lustre clear
_exptl_crystal_colour_primary yellow
_exptl_crystal_density_diffrn 1.919
_exptl_crystal_description plate
_exptl_crystal_F_000 270
_exptl_crystal_recrystallization_method 'Re-crystallisation from solvent: Toluene'
_exptl_crystal_size_max 0.191
_exptl_crystal_size_mid 0.126
_exptl_crystal_size_min 0.038
_refine_diff_density_max 0.438
_refine_diff_density_min -0.418
_refine_diff_density_rms 0.064
_refine_ls_extinction_coef 0.0049(6)
_refine_ls_extinction_expression Fc^*^=kFc[1+0.001xFc^2^\l^3^/sin(2\q)]^-1/4^
_refine_ls_extinction_method 'SHELXL-2018/3 (Sheldrick 2018)'
_refine_ls_goodness_of_fit_ref 1.076
_refine_ls_hydrogen_treatment constr
_refine_ls_matrix_type full
_refine_ls_number_parameters 138
_refine_ls_number_reflns 1902
_refine_ls_number_restraints 54
_refine_ls_restrained_S_all 1.071
_refine_ls_R_factor_all 0.0281
_refine_ls_R_factor_gt 0.0272
_refine_ls_shift/su_max 0.000
_refine_ls_shift/su_mean 0.000
_refine_ls_structure_factor_coef Fsqd
_refine_ls_weighting_details 'w=1/[\s^2^(Fo^2^)+(0.0449P)^2^+0.1162P] where P=(Fo^2^+2Fc^2^)/3'
_refine_ls_weighting_scheme calc
_refine_ls_wR_factor_gt 0.0751
_refine_ls_wR_factor_ref 0.0758
_reflns_Friedel_coverage 0.000
_reflns_number_gt 1830
_reflns_number_total 1902
_reflns_threshold_expression 'I > 2\s(I)'
_cod_data_source_file d1ce01194d2.cif
_cod_data_source_block C6ICl5_AP
_cod_depositor_comments 'Adding full bibliography for 7243952--7243955.cif.'
_cod_database_code 7243954
_shelx_shelxl_version_number 2018/3
_chemical_oxdiff_formula 'C16  H8  I1  Cl5  N4  '
_chemical_oxdiff_usercomment 'C6Cl5I + Azo'
_shelx_space_group_comment
;
The symmetry employed for this shelxl refinement is uniquely defined
by the following loop, which should always be used as a source of
symmetry information in preference to the above space-group names.
They are only intended as comments.
;
_shelx_estimated_absorpt_t_max 0.526
_shelx_estimated_absorpt_t_min 0.119
_reflns_odcompleteness_completeness 98.90
_reflns_odcompleteness_iscentric 1
_reflns_odcompleteness_theta 66.97
_olex2_refinement_description
;
1. Fixed Uiso
 At 1.2 times of:
  All C(H) groups
2. Rigid body (RIGU) restrains
 N2A, N2B, C7, C6, C8, N1, C4, C5
 with sigma for 1-2 distances of 0.001 and sigma for 1-3 distances of 0.001
3. Others
 Sof(N2B)=1-FVAR(1)
 Sof(N2A)=FVAR(1)
 Fixed Sof: I1(0.5) Cl1(0.5)
4.a Aromatic/amide H refined with riding coordinates:
 C4(H4), C5(H5), C7(H7), C8(H8)
;
_olex2_exptl_crystal_mounting_method 'MiTeGen 75 micron MicroLoop'
_olex2_submission_original_sample_id gro21_20
_olex2_submission_special_instructions 'No special instructions were received'
_oxdiff_exptl_absorpt_empirical_details
;
Empirical correction (ABSPACK) includes:
- Absorption correction using spherical harmonics
- Frame scaling
- Detector area scaling
;
_oxdiff_exptl_absorpt_empirical_full_max 1.474
_oxdiff_exptl_absorpt_empirical_full_min 0.666

loop_
_space_group_symop_operation_xyz
'x, y, z'
'-x, -y, -z'

loop_
_atom_site_label
_atom_site_type_symbol
_atom_site_fract_x
_atom_site_fract_y
_atom_site_fract_z
_atom_site_U_iso_or_equiv
_atom_site_adp_type
_atom_site_occupancy
_atom_site_site_symmetry_order
_atom_site_calc_flag
_atom_site_refinement_flags_posn
_atom_site_refinement_flags_adp
_atom_site_refinement_flags_occupancy
_atom_site_disorder_assembly
_atom_site_disorder_group
I1 I 1.2015(2) 0.71801(10) 0.78590(9) 0.04324(19) Uani 0.5 1 d . . P A 2
Cl1 Cl 1.1953(16) 0.7240(6) 0.7952(5) 0.091(3) Uani 0.5 1 d . . P A 1
Cl2 Cl 1.2738(2) 1.01490(8) 0.77553(5) 0.0602(2) Uani 1 1 d . . . . .
Cl3 Cl 1.0893(2) 1.27620(8) 0.96969(7) 0.0668(3) Uani 1 1 d . . . . .
C1 C 1.0844(7) 0.8816(3) 0.9114(2) 0.0458(6) Uani 1 1 d . . . . .
C2 C 1.1206(7) 1.0060(3) 0.8997(2) 0.0454(6) Uani 1 1 d . . . . .
C3 C 1.0376(7) 1.1234(3) 0.9872(2) 0.0474(6) Uani 1 1 d . . . . .
N1 N 0.6105(8) 0.5500(2) 0.3688(2) 0.0591(6) Uani 1 1 d . . . . .
C4 C 0.7127(9) 0.6376(3) 0.4737(3) 0.0557(7) Uani 1 1 d . . . . .
H4 H 0.816792 0.604834 0.526176 0.067 Uiso 1 1 calc R U . . .
C5 C 0.6724(8) 0.7751(3) 0.5091(2) 0.0496(6) Uani 1 1 d . . . . .
H5 H 0.747903 0.833232 0.583170 0.060 Uiso 1 1 calc R U . . .
C6 C 0.5163(7) 0.8230(2) 0.4308(2) 0.0450(5) Uani 1 1 d . . . . .
C7 C 0.4045(9) 0.7336(3) 0.3225(2) 0.0546(6) Uani 1 1 d . . . . .
H7 H 0.295958 0.762933 0.268500 0.066 Uiso 1 1 calc R U . . .
C8 C 0.4585(9) 0.5988(3) 0.2964(3) 0.0595(7) Uani 1 1 d . . . . .
H8 H 0.383199 0.538476 0.223165 0.071 Uiso 1 1 calc R U . . .
N2A N 0.4573(7) 0.9617(3) 0.4508(2) 0.0480(8) Uani 0.937(8) 1 d . . P B 1
N2B N 0.529(12) 0.964(5) 0.527(4) 0.055(9) Uani 0.063(8) 1 d . . P B 2

loop_
_atom_site_aniso_label
_atom_site_aniso_U_11
_atom_site_aniso_U_22
_atom_site_aniso_U_33
_atom_site_aniso_U_23
_atom_site_aniso_U_13
_atom_site_aniso_U_12
I1 0.0477(4) 0.0373(4) 0.0372(3) 0.0046(2) 0.0036(2) 0.0042(3)
Cl1 0.091(4) 0.067(3) 0.093(4) 0.000(2) 0.016(2) 0.021(2)
Cl2 0.0615(5) 0.0800(5) 0.0404(3) 0.0239(3) 0.0090(3) -0.0067(3)
Cl3 0.0789(6) 0.0683(5) 0.0565(4) 0.0279(4) 0.0031(3) -0.0056(4)
C1 0.0377(14) 0.0565(15) 0.0370(12) 0.0109(11) -0.0011(9) -0.0013(11)
C2 0.0371(13) 0.0636(16) 0.0344(11) 0.0177(11) 0.0002(9) -0.0052(11)
C3 0.0407(14) 0.0600(15) 0.0400(12) 0.0178(11) -0.0022(10) -0.0028(11)
N1 0.0791(18) 0.0327(10) 0.0615(12) 0.0114(8) 0.0128(11) 0.0054(10)
C4 0.072(2) 0.0417(12) 0.0550(13) 0.0181(10) 0.0117(12) 0.0114(12)
C5 0.0591(17) 0.0383(11) 0.0467(12) 0.0090(9) 0.0092(11) 0.0057(11)
C6 0.0498(15) 0.0331(10) 0.0511(12) 0.0130(8) 0.0130(10) 0.0022(9)
C7 0.0693(19) 0.0412(11) 0.0509(12) 0.0145(9) 0.0034(12) 0.0016(11)
C8 0.079(2) 0.0386(11) 0.0530(14) 0.0081(10) 0.0064(13) -0.0014(12)
N2A 0.0647(17) 0.0363(14) 0.0403(13) 0.0110(9) 0.0032(10) 0.0046(10)
N2B 0.07(2) 0.035(3) 0.054(7) 0.011(3) 0.016(10) 0.004(7)

loop_
_atom_type_symbol
_atom_type_description
_atom_type_scat_dispersion_real
_atom_type_scat_dispersion_imag
_atom_type_scat_source
C C 0.0181 0.0091 'International Tables Vol C Tables 4.2.6.8 and 6.1.1.4'
H H 0.0000 0.0000 'International Tables Vol C Tables 4.2.6.8 and 6.1.1.4'
Cl Cl 0.3639 0.7018 'International Tables Vol C Tables 4.2.6.8 and 6.1.1.4'
I I -0.3257 6.8362 'International Tables Vol C Tables 4.2.6.8 and 6.1.1.4'
N N 0.0311 0.0180 'International Tables Vol C Tables 4.2.6.8 and 6.1.1.4'

loop_
_exptl_crystal_face_index_h
_exptl_crystal_face_index_k
_exptl_crystal_face_index_l
_exptl_crystal_face_perp_dist
0 -1 2 0.0151
-2 3 -3 0.0535
0 4 -8 0.0169
0 6 0 0.0581
2 4 -1 0.0489
0 -6 -1 0.0649
-1 5 2 0.0662
-2 -1 -5 0.0519

loop_
_geom_angle_atom_site_label_1
_geom_angle_atom_site_label_2
_geom_angle_atom_site_label_3
_geom_angle
_geom_angle_site_symmetry_1
_geom_angle_site_symmetry_3
_geom_angle_publ_flag
C2 C1 I1 119.78(19) . . ?
C2 C1 Cl1 121.3(3) . . ?
C2 C1 C3 118.8(2) . 2_777 ?
C3 C1 I1 121.4(2) 2_777 . ?
C3 C1 Cl1 119.9(3) 2_777 . ?
C1 C2 Cl2 119.7(2) . . ?
C3 C2 Cl2 119.5(2) . . ?
C3 C2 C1 120.9(2) . . ?
C1 C3 Cl3 120.2(2) 2_777 . ?
C2 C3 Cl3 119.4(2) . . ?
C2 C3 C1 120.3(3) . 2_777 ?
C8 N1 C4 117.0(2) . . ?
N1 C4 H4 118.2 . . ?
N1 C4 C5 123.6(3) . . ?
C5 C4 H4 118.2 . . ?
C4 C5 H5 121.1 . . ?
C6 C5 C4 117.9(3) . . ?
C6 C5 H5 121.1 . . ?
C5 C6 N2A 125.9(2) . . ?
C5 C6 N2B 88.6(19) . . ?
C7 C6 C5 119.3(2) . . ?
C7 C6 N2A 114.8(2) . . ?
C7 C6 N2B 151.5(19) . . ?
C6 C7 H7 121.0 . . ?
C6 C7 C8 117.9(3) . . ?
C8 C7 H7 121.0 . . ?
N1 C8 C7 124.3(3) . . ?
N1 C8 H8 117.9 . . ?
C7 C8 H8 117.9 . . ?
N2A N2A C6 113.6(3) 2_676 . ?
N2B N2B C6 102(5) 2_676 . ?

loop_
_geom_bond_atom_site_label_1
_geom_bond_atom_site_label_2
_geom_bond_distance
_geom_bond_site_symmetry_2
_geom_bond_publ_flag
I1 C1 1.961(3) . ?
Cl1 C1 1.859(7) . ?
Cl2 C2 1.728(2) . ?
Cl3 C3 1.733(3) . ?
C1 C2 1.393(4) . ?
C1 C3 1.397(4) 2_777 ?
C2 C3 1.391(4) . ?
N1 C4 1.331(4) . ?
N1 C8 1.323(4) . ?
C4 H4 0.9300 . ?
C4 C5 1.389(4) . ?
C5 H5 0.9300 . ?
C5 C6 1.383(4) . ?
C6 C7 1.377(4) . ?
C6 N2A 1.439(4) . ?
C6 N2B 1.54(5) . ?
C7 H7 0.9300 . ?
C7 C8 1.382(4) . ?
C8 H8 0.9300 . ?
N2A N2A 1.222(6) 2_676 ?
N2B N2B 1.22(10) 2_676 ?

loop_
_geom_torsion_atom_site_label_1
_geom_torsion_atom_site_label_2
_geom_torsion_atom_site_label_3
_geom_torsion_atom_site_label_4
_geom_torsion
_geom_torsion_site_symmetry_1
_geom_torsion_site_symmetry_2
_geom_torsion_site_symmetry_3
_geom_torsion_site_symmetry_4
_geom_torsion_publ_flag
I1 C1 C2 Cl2 -0.8(3) . . . . ?
I1 C1 C2 C3 179.66(19) . . . . ?
Cl1 C1 C2 Cl2 -0.4(4) . . . . ?
Cl1 C1 C2 C3 -179.9(3) . . . . ?
Cl2 C2 C3 Cl3 0.1(3) . . . . ?
Cl2 C2 C3 C1 -179.5(2) . . . 2_777 ?
C1 C2 C3 Cl3 179.5(2) . . . . ?
C1 C2 C3 C1 -0.1(4) . . . 2_777 ?
C3 C1 C2 Cl2 179.54(19) 2_777 . . . ?
C3 C1 C2 C3 0.1(4) 2_777 . . . ?
N1 C4 C5 C6 0.2(5) . . . . ?
C4 N1 C8 C7 0.8(5) . . . . ?
C4 C5 C6 C7 0.7(4) . . . . ?
C4 C5 C6 N2A -178.9(3) . . . . ?
C4 C5 C6 N2B 174.6(17) . . . . ?
C5 C6 C7 C8 -0.9(4) . . . . ?
C5 C6 N2A N2A -3.9(5) . . . 2_676 ?
C5 C6 N2B N2B 165(5) . . . 2_676 ?
C6 C7 C8 N1 0.1(5) . . . . ?
C7 C6 N2A N2A 176.5(3) . . . 2_676 ?
C7 C6 N2B N2B -26(8) . . . 2_676 ?
C8 N1 C4 C5 -1.0(5) . . . . ?
N2A C6 C7 C8 178.8(3) . . . . ?
N2B C6 C7 C8 -168(4) . . . . ?

loop_
_exptl_oxdiff_crystal_face_indexfrac_h
_exptl_oxdiff_crystal_face_indexfrac_k
_exptl_oxdiff_crystal_face_indexfrac_l
_exptl_oxdiff_crystal_face_x
_exptl_oxdiff_crystal_face_y
_exptl_oxdiff_crystal_face_z
-0.0000 -0.9988 1.9982 0.2508 0.0021 0.0351
-2.1563 3.4324 -2.8686 -0.5869 0.0159 0.8095
-0.0701 4.1842 -7.7906 -0.9945 0.0254 -0.1014
0.3975 6.1649 0.4210 -0.1822 0.9805 0.0734
2.0801 3.7181 -1.1574 -0.1345 0.7197 -0.6811
-0.0526 -6.1953 -0.6891 0.1785 -0.9612 -0.2105
-1.2454 5.1978 1.5670 -0.1325 0.7165 0.6849
-1.6849 -1.1327 -4.6077 -0.5504 -0.7189 0.4245
